data_7205857
loop_
_publ_author_name
'Wu, Xiao-Yuan'
'Dong, Ping'
'Yu, Rongmin'
'Zhang, Qi-Kai'
'Kuang, Xiaofei'
'Chen, Shan-Ci'
'Lin, Qi-Pu'
'Lu, Can-Zhong'

_publ_section_title
;
 A 2D polyoxometalate-based complex: spin-canting and metamagnetism
;
_journal_issue 11
_journal_name_full CrystEngComm
_journal_page_first 3686
_journal_paper_doi 10.1039/c0ce00905a
_journal_volume 13
_journal_year 2011
_chemical_formula_moiety 'C12 H14 Cu4 Mo8 N10 O32'
_chemical_formula_sum 'C12 H14 Cu4 Mo8 N10 O32'
_chemical_formula_weight 1832.01
_chemical_name_systematic
;
?
;
_space_group_IT_number 2
_symmetry_cell_setting triclinic
_symmetry_space_group_name_Hall '-P 1'
_symmetry_space_group_name_H-M 'P -1'
_atom_sites_solution_hydrogens geom
_atom_sites_solution_primary direct
_atom_sites_solution_secondary difmap
_audit_creation_method SHELXL-97
_cell_angle_alpha 69.736(8)
_cell_angle_beta 82.110(12)
_cell_angle_gamma 87.822(11)
_cell_formula_units_Z 1
_cell_length_a 9.159(3)
_cell_length_b 10.311(3)
_cell_length_c 10.797(3)
_cell_measurement_reflns_used 3143
_cell_measurement_temperature 293(2)
_cell_measurement_theta_max 27.4855
_cell_measurement_theta_min 2.0285
_cell_volume 947.4(5)
_computing_cell_refinement 'CrystalClear (Rigaku Inc., 2007)'
_computing_data_collection 'CrystalClear (Rigaku Inc., 2007)'
_computing_data_reduction 'CrystalClear (Rigaku Inc., 2007)'
_computing_structure_refinement 'SHELXL-97 (Sheldrick, 1997)'
_computing_structure_solution 'SHELXS-97 (Sheldrick, 1990)'
_diffrn_ambient_temperature 293(2)
_diffrn_detector_area_resol_mean 28.5714
_diffrn_measured_fraction_theta_full 0.985
_diffrn_measured_fraction_theta_max 0.985
_diffrn_measurement_device_type 'Saturn724+ (2x2 bin mode)'
_diffrn_measurement_method CCD_Profile_fitting
_diffrn_radiation_monochromator graphite
_diffrn_radiation_source 'fine-focus sealed tube'
_diffrn_radiation_type MoK\a
_diffrn_radiation_wavelength 0.71073
_diffrn_reflns_av_R_equivalents 0.0344
_diffrn_reflns_av_sigmaI/netI 0.0572
_diffrn_reflns_limit_h_max 11
_diffrn_reflns_limit_h_min -10
_diffrn_reflns_limit_k_max 13
_diffrn_reflns_limit_k_min -13
_diffrn_reflns_limit_l_max 13
_diffrn_reflns_limit_l_min -14
_diffrn_reflns_number 8106
_diffrn_reflns_theta_full 27.49
_diffrn_reflns_theta_max 27.49
_diffrn_reflns_theta_min 2.03
_exptl_absorpt_coefficient_mu 4.865
_exptl_absorpt_correction_T_max 0.4428
_exptl_absorpt_correction_T_min 0.4428
_exptl_absorpt_correction_type multi-scan
_exptl_crystal_colour blue
_exptl_crystal_density_diffrn 3.211
_exptl_crystal_density_method 'not measured'
_exptl_crystal_description bock
_exptl_crystal_F_000 864
_exptl_crystal_size_max 0.20
_exptl_crystal_size_mid 0.20
_exptl_crystal_size_min 0.20
_refine_diff_density_max 1.643
_refine_diff_density_min -2.487
_refine_diff_density_rms 0.589
_refine_ls_extinction_method none
_refine_ls_goodness_of_fit_ref 1.157
_refine_ls_hydrogen_treatment refal
_refine_ls_matrix_type full
_refine_ls_number_parameters 298
_refine_ls_number_reflns 4294
_refine_ls_number_restraints 0
_refine_ls_restrained_S_all 1.157
_refine_ls_R_factor_all 0.0461
_refine_ls_R_factor_gt 0.0344
_refine_ls_shift/su_max 0.001
_refine_ls_shift/su_mean 0.000
_refine_ls_structure_factor_coef Fsqd
_refine_ls_weighting_details 'calc w=1/[\s^2^(Fo^2^)+(0.0685P)^2^+0.0000P] where P=(Fo^2^+2Fc^2^)/3'
_refine_ls_weighting_scheme calc
_refine_ls_wR_factor_gt 0.0958
_refine_ls_wR_factor_ref 0.1353
_reflns_number_gt 3511
_reflns_number_total 4294
_reflns_threshold_expression >2sigma(I)
_cod_data_source_file c0ce00905a.txt
_cod_data_source_block a
_cod_depositor_comments
;
The following automatic conversions were performed:
'_exptl_absorpt_correction_type' value 'Multi-scan' changed to
'multi-scan' according to
'/home/saulius/struct/CIF-dictionaries/cif_core.dic' dictionary named
'cif_core.dic' version 2.4.1 from 2010-06-29.

Automatic conversion script
Id: cif_fix_enum 1555 2011-01-17 13:19:09Z saulius 
;
_cod_original_cell_volume 947.6(5)
_cod_original_sg_symbol_H-M p-1
_cod_database_code 7205857

loop_
_symmetry_equiv_pos_as_xyz
'x, y, z'
'-x, -y, -z'

loop_
_atom_site_label
_atom_site_type_symbol
_atom_site_fract_x
_atom_site_fract_y
_atom_site_fract_z
_atom_site_U_iso_or_equiv
_atom_site_adp_type
_atom_site_occupancy
_atom_site_symmetry_multiplicity
_atom_site_calc_flag
_atom_site_refinement_flags
_atom_site_disorder_assembly
_atom_site_disorder_group
Mo1 Mo 1.37903(6) 0.11155(6) 0.25808(5) 0.01289(15) Uani 1 1 d . . .
Mo2 Mo 1.66653(6) -0.01035(6) 0.39792(5) 0.01247(15) Uani 1 1 d . . .
Mo3 Mo 1.49470(6) -0.29452(6) 0.56623(6) 0.01449(16) Uani 1 1 d . . .
Mo4 Mo 1.19591(7) -0.17410(7) 0.43403(6) 0.01645(16) Uani 1 1 d . . .
Cu5 Cu 1.38501(10) -0.12827(9) 0.09412(8) 0.0184(2) Uani 1 1 d . . .
Cu6 Cu 1.59704(9) -0.39843(9) 0.09859(8) 0.0161(2) Uani 1 1 d . . .
O8 O 1.1978(5) 0.0220(5) 0.3257(5) 0.0165(10) Uani 1 1 d . . .
O1 O 1.7229(6) -0.0809(6) 0.2797(5) 0.0228(12) Uani 1 1 d . . .
O2 O 1.2635(6) -0.2246(6) 0.3009(5) 0.0235(11) Uani 1 1 d . . .
O3 O 1.4500(5) 0.0269(5) 0.1481(5) 0.0183(10) Uani 1 1 d . . .
O4 O 1.0167(6) -0.2223(6) 0.4678(5) 0.0286(13) Uani 1 1 d . . .
O5 O 1.6637(5) -0.1733(5) 0.5585(4) 0.0137(10) Uani 1 1 d . . .
O6 O 1.3268(6) 0.2695(5) 0.1579(5) 0.0202(11) Uani 1 1 d . . .
O7 O 1.8223(5) 0.0713(5) 0.4133(5) 0.0188(11) Uani 1 1 d . . .
O20 O 1.2876(6) -0.3079(6) 0.5705(5) 0.0207(11) Uani 1 1 d . . .
O10 O 1.5719(5) 0.1579(5) 0.2945(4) 0.0140(10) Uani 1 1 d . . .
O11 O 1.5610(6) -0.3403(6) 0.4336(5) 0.0260(12) Uani 1 1 d . . .
O14 O 1.5213(6) -0.4320(6) 0.7033(5) 0.0232(12) Uani 1 1 d . . .
O18 O 1.4398(5) -0.0752(5) 0.4368(5) 0.0149(10) Uani 1 1 d . . .
O60 O 1.5584(5) -0.2354(5) 0.1437(5) 0.0188(11) Uani 1 1 d . . .
O51 O 1.2391(6) 0.0005(6) 0.0014(5) 0.0257(12) Uani 1 1 d . . .
N3 N 1.6822(6) -0.7298(6) -0.0243(6) 0.0167(12) Uani 1 1 d . . .
N2 N 1.7972(6) -0.4445(6) 0.1659(6) 0.0185(12) Uani 1 1 d . . .
N1 N 1.6515(6) -0.5548(6) 0.0372(5) 0.0136(11) Uani 1 1 d . . .
N5 N 1.7983(6) -0.7254(7) 0.0362(6) 0.0195(13) Uani 1 1 d . . .
H5A H 1.8710 -0.7818 0.0493 0.023 Uiso 1 1 calc R . .
N4 N 1.5955(6) -0.6280(6) -0.0251(5) 0.0153(12) Uani 1 1 d . . .
C6 C 1.8638(8) -0.3803(8) 0.2303(7) 0.0240(16) Uani 1 1 d . . .
H6A H 1.8222 -0.3006 0.2413 0.029 Uiso 1 1 calc R . .
C5 C 2.0600(8) -0.5407(9) 0.2606(7) 0.0261(17) Uani 1 1 d . . .
H5B H 2.1483 -0.5729 0.2931 0.031 Uiso 1 1 calc R . .
C4 C 1.9946(9) -0.4293(9) 0.2819(8) 0.0286(18) Uani 1 1 d . . .
H4A H 2.0366 -0.3855 0.3308 0.034 Uiso 1 1 calc R . .
C3 C 1.8635(8) -0.5571(7) 0.1451(7) 0.0162(14) Uani 1 1 d . . .
C2 C 1.7770(7) -0.6157(8) 0.0715(7) 0.0163(14) Uani 1 1 d . . .
C12 C 1.9944(8) -0.6067(8) 0.1898(8) 0.0237(16) Uani 1 1 d . . .
H12A H 2.0383 -0.6829 0.1731 0.028 Uiso 1 1 calc R . .
OW1 O 1.0150(8) 0.0687(9) 0.1308(7) 0.061(2) Uani 1 1 d . . .
H10C H 1.0807 0.0544 0.1963 0.073 Uiso 1 1 d R . .
H10D H 0.9230 0.0232 0.1748 0.073 Uiso 1 1 d R . .

loop_
_atom_site_aniso_label
_atom_site_aniso_U_11
_atom_site_aniso_U_22
_atom_site_aniso_U_33
_atom_site_aniso_U_23
_atom_site_aniso_U_13
_atom_site_aniso_U_12
Mo1 0.0164(3) 0.0121(3) 0.0114(3) -0.0048(2) -0.0034(2) -0.0013(2)
Mo2 0.0138(3) 0.0134(3) 0.0111(3) -0.0057(2) -0.0006(2) -0.0013(2)
Mo3 0.0190(3) 0.0116(3) 0.0137(3) -0.0051(2) -0.0021(2) -0.0025(2)
Mo4 0.0176(3) 0.0174(3) 0.0157(3) -0.0068(3) -0.0025(2) -0.0053(2)
Cu5 0.0205(4) 0.0172(5) 0.0220(5) -0.0112(4) -0.0066(4) 0.0020(4)
Cu6 0.0180(4) 0.0144(5) 0.0202(4) -0.0099(4) -0.0071(3) 0.0027(3)
O8 0.016(2) 0.016(3) 0.016(2) -0.002(2) -0.0046(19) -0.0029(19)
O1 0.024(3) 0.024(3) 0.024(3) -0.014(2) -0.001(2) 0.002(2)
O2 0.027(3) 0.026(3) 0.021(3) -0.012(2) 0.000(2) -0.005(2)
O3 0.023(3) 0.017(3) 0.017(2) -0.009(2) -0.005(2) -0.001(2)
O4 0.023(3) 0.032(4) 0.031(3) -0.010(3) -0.005(2) -0.007(2)
O5 0.016(2) 0.014(3) 0.011(2) -0.0047(19) -0.0028(19) -0.0013(19)
O6 0.025(3) 0.017(3) 0.016(2) -0.003(2) -0.004(2) 0.003(2)
O7 0.018(2) 0.022(3) 0.019(2) -0.010(2) -0.003(2) 0.000(2)
O20 0.020(3) 0.022(3) 0.019(3) -0.006(2) -0.001(2) -0.007(2)
O10 0.017(2) 0.012(2) 0.013(2) -0.0032(19) -0.0023(18) -0.0022(19)
O11 0.029(3) 0.026(3) 0.027(3) -0.016(3) -0.001(2) -0.003(2)
O14 0.031(3) 0.020(3) 0.015(2) -0.002(2) -0.003(2) 0.000(2)
O18 0.015(2) 0.013(3) 0.016(2) -0.006(2) -0.0009(19) -0.0027(19)
O60 0.022(3) 0.016(3) 0.024(3) -0.014(2) -0.007(2) 0.004(2)
O51 0.028(3) 0.026(3) 0.028(3) -0.013(2) -0.012(2) 0.009(2)
N3 0.019(3) 0.018(3) 0.018(3) -0.012(3) -0.003(2) 0.001(2)
N2 0.019(3) 0.016(3) 0.023(3) -0.008(3) -0.006(2) 0.000(2)
N1 0.014(3) 0.014(3) 0.014(3) -0.007(2) -0.003(2) -0.002(2)
N5 0.014(3) 0.024(4) 0.025(3) -0.013(3) -0.007(2) 0.006(2)
N4 0.020(3) 0.012(3) 0.015(3) -0.007(2) -0.001(2) -0.001(2)
C6 0.029(4) 0.022(4) 0.026(4) -0.012(3) -0.010(3) -0.001(3)
C5 0.021(4) 0.031(5) 0.023(4) -0.004(4) -0.004(3) -0.004(3)
C4 0.024(4) 0.038(5) 0.031(4) -0.018(4) -0.008(3) -0.010(4)
C3 0.020(3) 0.015(4) 0.014(3) -0.006(3) 0.001(3) -0.003(3)
C2 0.015(3) 0.020(4) 0.015(3) -0.007(3) -0.002(3) 0.003(3)
C12 0.017(3) 0.024(4) 0.035(4) -0.017(4) -0.004(3) 0.002(3)
OW1 0.038(4) 0.106(7) 0.038(4) -0.025(4) -0.010(3) 0.028(4)

loop_
_atom_type_symbol
_atom_type_description
_atom_type_scat_dispersion_real
_atom_type_scat_dispersion_imag
_atom_type_scat_source
C C 0.0033 0.0016 'International Tables Vol C Tables 4.2.6.8 and 6.1.1.4'
H H 0.0000 0.0000 'International Tables Vol C Tables 4.2.6.8 and 6.1.1.4'
N N 0.0061 0.0033 'International Tables Vol C Tables 4.2.6.8 and 6.1.1.4'
O O 0.0106 0.0060 'International Tables Vol C Tables 4.2.6.8 and 6.1.1.4'
Cu Cu 0.3201 1.2651 'International Tables Vol C Tables 4.2.6.8 and 6.1.1.4'
Mo Mo -1.6832 0.6857 'International Tables Vol C Tables 4.2.6.8 and 6.1.1.4'

loop_
_geom_angle_atom_site_label_1
_geom_angle_atom_site_label_2
_geom_angle_atom_site_label_3
_geom_angle
_geom_angle_site_symmetry_1
_geom_angle_site_symmetry_3
_geom_angle_publ_flag
O6 Mo1 O3 104.6(2) . . ?
O6 Mo1 O8 101.4(2) . . ?
O3 Mo1 O8 100.9(2) . . ?
O6 Mo1 O10 100.9(2) . . ?
O3 Mo1 O10 95.9(2) . . ?
O8 Mo1 O10 147.6(2) . . ?
O6 Mo1 O5 92.2(2) . 2_856 ?
O3 Mo1 O5 161.5(2) . 2_856 ?
O8 Mo1 O5 82.90(19) . 2_856 ?
O10 Mo1 O5 73.06(17) . 2_856 ?
O6 Mo1 O18 164.7(2) . . ?
O3 Mo1 O18 90.3(2) . . ?
O8 Mo1 O18 78.26(19) . . ?
O10 Mo1 O18 74.04(18) . . ?
O5 Mo1 O18 72.57(17) 2_856 . ?
O6 Mo1 Mo2 135.67(18) . . ?
O3 Mo1 Mo2 83.22(17) . . ?
O8 Mo1 Mo2 120.15(15) . . ?
O10 Mo1 Mo2 34.91(14) . . ?
O5 Mo1 Mo2 79.33(12) 2_856 . ?
O18 Mo1 Mo2 41.89(11) . . ?
O1 Mo2 O7 105.0(2) . . ?
O1 Mo2 O5 100.5(2) . . ?
O7 Mo2 O5 98.6(2) . . ?
O1 Mo2 O10 101.2(2) . . ?
O7 Mo2 O10 96.1(2) . . ?
O5 Mo2 O10 149.57(19) . . ?
O1 Mo2 O18 97.8(2) . . ?
O7 Mo2 O18 157.1(2) . . ?
O5 Mo2 O18 77.65(18) . . ?
O10 Mo2 O18 78.50(19) . . ?
O1 Mo2 O18 172.9(2) . 2_856 ?
O7 Mo2 O18 82.01(19) . 2_856 ?
O5 Mo2 O18 77.92(18) . 2_856 ?
O10 Mo2 O18 77.90(18) . 2_856 ?
O18 Mo2 O18 75.12(19) . 2_856 ?
O1 Mo2 Mo3 87.59(19) . . ?
O7 Mo2 Mo3 135.03(17) . . ?
O5 Mo2 Mo3 36.47(13) . . ?
O10 Mo2 Mo3 124.10(14) . . ?
O18 Mo2 Mo3 45.61(13) . . ?
O18 Mo2 Mo3 87.21(12) 2_856 . ?
O1 Mo2 Mo1 90.75(18) . . ?
O7 Mo2 Mo1 131.33(17) . . ?
O5 Mo2 Mo1 123.79(13) . . ?
O10 Mo2 Mo1 35.28(14) . . ?
O18 Mo2 Mo1 46.19(13) . . ?
O18 Mo2 Mo1 84.52(12) 2_856 . ?
Mo3 Mo2 Mo1 90.40(3) . . ?
O11 Mo3 O14 106.3(3) . . ?
O11 Mo3 O20 102.3(2) . . ?
O14 Mo3 O20 100.3(2) . . ?
O11 Mo3 O5 97.6(2) . . ?
O14 Mo3 O5 100.1(2) . . ?
O20 Mo3 O5 146.1(2) . . ?
O11 Mo3 O18 93.3(2) . . ?
O14 Mo3 O18 160.2(2) . . ?
O20 Mo3 O18 78.3(2) . . ?
O5 Mo3 O18 73.34(18) . . ?
O11 Mo3 O10 161.5(2) . 2_856 ?
O14 Mo3 O10 89.5(2) . 2_856 ?
O20 Mo3 O10 83.85(19) . 2_856 ?
O5 Mo3 O10 69.51(17) . 2_856 ?
O18 Mo3 O10 70.66(16) . 2_856 ?
O11 Mo3 Mo2 83.66(19) . . ?
O14 Mo3 Mo2 135.36(19) . . ?
O20 Mo3 Mo2 120.37(16) . . ?
O5 Mo3 Mo2 35.39(13) . . ?
O18 Mo3 Mo2 42.07(11) . . ?
O10 Mo3 Mo2 78.24(11) 2_856 . ?
O4 Mo4 O2 104.4(3) . . ?
O4 Mo4 O20 104.5(3) . . ?
O2 Mo4 O20 99.6(2) . . ?
O4 Mo4 O8 105.2(2) . . ?
O2 Mo4 O8 93.6(2) . . ?
O20 Mo4 O8 143.1(2) . . ?
O4 Mo4 O7 93.7(2) . 2_856 ?
O2 Mo4 O7 161.4(2) . 2_856 ?
O20 Mo4 O7 79.4(2) . 2_856 ?
O8 Mo4 O7 77.3(2) . 2_856 ?
O4 Mo4 O18 163.4(2) . . ?
O2 Mo4 O18 92.2(2) . . ?
O20 Mo4 O18 73.00(19) . . ?
O8 Mo4 O18 72.25(18) . . ?
O7 Mo4 O18 69.67(16) 2_856 . ?
O60 Cu5 O51 165.9(2) . . ?
O60 Cu5 N3 90.3(2) . 2_845 ?
O51 Cu5 N3 89.1(2) . 2_845 ?
O60 Cu5 O3 92.9(2) . . ?
O51 Cu5 O3 86.8(2) . . ?
N3 Cu5 O3 174.8(2) 2_845 . ?
O60 Cu5 O2 91.6(2) . . ?
O51 Cu5 O2 102.5(2) . . ?
N3 Cu5 O2 95.1(2) 2_845 . ?
O3 Cu5 O2 88.9(2) . . ?
O60 Cu6 N1 174.2(2) . . ?
O60 Cu6 N4 88.7(2) . 2_845 ?
N1 Cu6 N4 92.8(2) . 2_845 ?
O60 Cu6 N2 98.0(2) . . ?
N1 Cu6 N2 80.5(2) . . ?
N4 Cu6 N2 173.3(2) 2_845 . ?
O60 Cu6 O14 99.9(2) . 2_846 ?
N1 Cu6 O14 85.8(2) . 2_846 ?
N4 Cu6 O14 88.5(2) 2_845 2_846 ?
N2 Cu6 O14 90.8(2) . 2_846 ?
Mo1 O8 Mo4 118.3(2) . . ?
Mo4 O2 Cu5 137.9(3) . . ?
Mo1 O3 Cu5 136.6(3) . . ?
Mo2 O5 Mo3 108.1(2) . . ?
Mo2 O5 Mo1 110.3(2) . 2_856 ?
Mo3 O5 Mo1 106.78(19) . 2_856 ?
Mo2 O7 Mo4 118.3(2) . 2_856 ?
Mo3 O20 Mo4 118.2(3) . . ?
Mo2 O10 Mo1 109.8(2) . . ?
Mo2 O10 Mo3 108.39(19) . 2_856 ?
Mo1 O10 Mo3 102.73(19) . 2_856 ?
Mo3 O14 Cu6 145.0(3) . 2_846 ?
Mo2 O18 Mo3 92.31(18) . . ?
Mo2 O18 Mo1 91.92(17) . . ?
Mo3 O18 Mo1 161.8(2) . . ?
Mo2 O18 Mo2 104.88(19) . 2_856 ?
Mo3 O18 Mo2 99.94(17) . 2_856 ?
Mo1 O18 Mo2 96.05(18) . 2_856 ?
Mo2 O18 Mo4 165.1(2) . . ?
Mo3 O18 Mo4 85.85(16) . . ?
Mo1 O18 Mo4 85.54(15) . . ?
Mo2 O18 Mo4 89.96(15) 2_856 . ?
Cu6 O60 Cu5 119.9(3) . . ?
N4 N3 N5 110.3(6) . . ?
N4 N3 Cu5 117.7(5) . 2_845 ?
N5 N3 Cu5 131.7(5) . 2_845 ?
C6 N2 C3 118.3(6) . . ?
C6 N2 Cu6 127.0(5) . . ?
C3 N2 Cu6 114.6(5) . . ?
N4 N1 C2 105.4(5) . . ?
N4 N1 Cu6 139.1(5) . . ?
C2 N1 Cu6 115.3(5) . . ?
C2 N5 N3 104.5(6) . . ?
C2 N5 H5A 127.8 . . ?
N3 N5 H5A 127.8 . . ?
N3 N4 N1 108.6(5) . . ?
N3 N4 Cu6 123.2(5) . 2_845 ?
N1 N4 Cu6 128.1(4) . 2_845 ?
N2 C6 C4 121.6(7) . . ?
N2 C6 H6A 119.2 . . ?
C4 C6 H6A 119.2 . . ?
C4 C5 C12 119.5(7) . . ?
C4 C5 H5B 120.3 . . ?
C12 C5 H5B 120.3 . . ?
C5 C4 C6 119.7(7) . . ?
C5 C4 H4A 120.1 . . ?
C6 C4 H4A 120.1 . . ?
N2 C3 C12 122.4(6) . . ?
N2 C3 C2 111.8(6) . . ?
C12 C3 C2 125.8(7) . . ?
N5 C2 N1 111.1(6) . . ?
N5 C2 C3 131.2(6) . . ?
N1 C2 C3 117.6(6) . . ?
C3 C12 C5 118.4(7) . . ?
C3 C12 H12A 120.8 . . ?
C5 C12 H12A 120.8 . . ?
H10C OW1 H10D 108.3 . . ?

loop_
_geom_bond_atom_site_label_1
_geom_bond_atom_site_label_2
_geom_bond_distance
_geom_bond_site_symmetry_2
_geom_bond_publ_flag
Mo1 O6 1.707(5) . ?
Mo1 O3 1.749(5) . ?
Mo1 O8 1.860(5) . ?
Mo1 O10 1.972(5) . ?
Mo1 O5 2.263(4) 2_856 ?
Mo1 O18 2.319(5) . ?
Mo1 Mo2 3.2124(12) . ?
Mo2 O1 1.691(5) . ?
Mo2 O7 1.739(5) . ?
Mo2 O5 1.950(5) . ?
Mo2 O10 1.954(5) . ?
Mo2 O18 2.146(5) . ?
Mo2 O18 2.337(5) 2_856 ?
Mo2 Mo3 3.2004(12) . ?
Mo3 O11 1.688(5) . ?
Mo3 O14 1.697(5) . ?
Mo3 O20 1.900(5) . ?
Mo3 O5 2.002(5) . ?
Mo3 O18 2.289(5) . ?
Mo3 O10 2.401(5) 2_856 ?
Mo4 O4 1.687(5) . ?
Mo4 O2 1.723(5) . ?
Mo4 O20 1.903(5) . ?
Mo4 O8 1.953(5) . ?
Mo4 O7 2.234(5) 2_856 ?
Mo4 O18 2.499(5) . ?
Cu5 O60 1.928(5) . ?
Cu5 O51 1.965(5) . ?
Cu5 N3 2.013(6) 2_845 ?
Cu5 O3 2.017(5) . ?
Cu5 O2 2.253(5) . ?
Cu6 O60 1.913(5) . ?
Cu6 N1 1.968(6) . ?
Cu6 N4 2.003(6) 2_845 ?
Cu6 N2 2.043(6) . ?
Cu6 O14 2.393(5) 2_846 ?
O5 Mo1 2.263(4) 2_856 ?
O7 Mo4 2.234(5) 2_856 ?
O10 Mo3 2.401(5) 2_856 ?
O14 Cu6 2.393(5) 2_846 ?
O18 Mo2 2.337(5) 2_856 ?
N3 N4 1.291(8) . ?
N3 N5 1.332(8) . ?
N3 Cu5 2.013(6) 2_845 ?
N2 C6 1.328(9) . ?
N2 C3 1.362(9) . ?
N1 N4 1.327(7) . ?
N1 C2 1.325(8) . ?
N5 C2 1.314(9) . ?
N5 H5A 0.8600 . ?
N4 Cu6 2.003(6) 2_845 ?
C6 C4 1.394(11) . ?
C6 H6A 0.9300 . ?
C5 C4 1.350(12) . ?
C5 C12 1.388(11) . ?
C5 H5B 0.9300 . ?
C4 H4A 0.9300 . ?
C3 C12 1.369(10) . ?
C3 C2 1.471(9) . ?
C12 H12A 0.9300 . ?
OW1 H10C 0.9600 . ?
OW1 H10D 0.9600 . ?

loop_
_geom_hbond_atom_site_label_D
_geom_hbond_atom_site_label_H
_geom_hbond_atom_site_label_A
_geom_hbond_distance_DH
_geom_hbond_distance_HA
_geom_hbond_distance_DA
_geom_hbond_angle_DHA
_geom_hbond_site_symmetry_A
N5 H5A OW1 0.86 2.03 2.867(9) 164.7 1_645
OW1 H10C O8 0.96 1.81 2.769(8) 177.2 .
OW1 H10D O1 0.96 2.13 3.088(9) 177.7 1_455
